data_7714356
loop_
_publ_author_name
'Kolos, Andrey'
'Nelyubina, Yulia V.'
'Podyacheva, Evgeniya'
'Perekalin, Dmitry S.'

_publ_section_title
;
 Rhodium complexes with planar-chiral cyclopentadienyl ligands: synthesis
 from tert-butylacetylene and catalytic performance in C-H activation of
 arylhydroxamates
;
_journal_name_full 'Dalton Transactions'
_journal_paper_doi 10.1039/D3DT03279E
_journal_year 2023
_chemical_formula_moiety 'C21 H31 Br2 F6 O Rh'
_chemical_formula_sum 'C21 H31 Br2 F6 O Rh'
_chemical_formula_weight 676.19
_space_group_crystal_system orthorhombic
_space_group_IT_number 61
_space_group_name_Hall '-P 2ac 2ab'
_space_group_name_H-M_alt 'P b c a'
_atom_sites_solution_hydrogens geom
_atom_sites_solution_primary dual
_audit_creation_date 2023-08-14
_audit_creation_method
;
Olex2 1.3
(compiled 2020.11.12 svn.r5f609507 for OlexSys, GUI svn.r6408)
;
_audit_update_record
;
2023-08-14 deposited with the CCDC.	2023-10-31 downloaded from the CCDC.
;
_cell_angle_alpha 90
_cell_angle_beta 90
_cell_angle_gamma 90
_cell_formula_units_Z 8
_cell_length_a 11.4548(7)
_cell_length_b 15.3010(10)
_cell_length_c 28.4594(17)
_cell_measurement_reflns_used 6618
_cell_measurement_temperature 100
_cell_measurement_theta_max 25.88
_cell_measurement_theta_min 2.28
_cell_volume 4988.1(5)
_computing_cell_refinement 'SAINT V8.40A (Bruker, 2019)'
_computing_data_reduction 'SAINT V8.40A (Bruker, 2019)'
_computing_molecular_graphics 'Olex2 1.3 (Dolomanov et al., 2009)'
_computing_publication_material 'Olex2 1.3 (Dolomanov et al., 2009)'
_computing_structure_refinement 'XL  (Sheldrick, 2008)'
_computing_structure_solution 'SHELXT  (Sheldrick, 2015)'
_diffrn_ambient_temperature 100
_diffrn_measured_fraction_theta_full 0.973
_diffrn_measured_fraction_theta_max 0.998
_diffrn_measurement_device_type 'Bruker Quest D8'
_diffrn_measurement_method '\f and \w scans'
_diffrn_radiation_monochromator graphite
_diffrn_radiation_type MoK\a
_diffrn_radiation_wavelength 0.71073
_diffrn_reflns_av_R_equivalents 0.0909
_diffrn_reflns_av_unetI/netI 0.0485
_diffrn_reflns_Laue_measured_fraction_full 0.973
_diffrn_reflns_Laue_measured_fraction_max 0.998
_diffrn_reflns_limit_h_max 13
_diffrn_reflns_limit_h_min -11
_diffrn_reflns_limit_k_max 18
_diffrn_reflns_limit_k_min -18
_diffrn_reflns_limit_l_max 33
_diffrn_reflns_limit_l_min -33
_diffrn_reflns_number 37534
_diffrn_reflns_point_group_measured_fraction_full 0.973
_diffrn_reflns_point_group_measured_fraction_max 0.998
_diffrn_reflns_theta_full 25.242
_diffrn_reflns_theta_max 25.000
_diffrn_reflns_theta_min 2.282
_diffrn_source_current 1.4
_diffrn_source_power 0.07
_diffrn_source_voltage 50.0
_diffrn_standards_number 0
_exptl_absorpt_coefficient_mu 3.944
_exptl_absorpt_correction_T_max 0.0932
_exptl_absorpt_correction_T_min 0.0545
_exptl_absorpt_correction_type multi-scan
_exptl_absorpt_process_details
;
SADABS-2008/1 (Bruker,2008) was used for absorption correction.
wR2(int) was 0.1128 before and 0.0811 after correction.
The Ratio of minimum to maximum transmission is 0.5848.
The \l/2 correction factor is 0.0015.
;
_exptl_crystal_colour red
_exptl_crystal_colour_primary red
_exptl_crystal_density_diffrn 1.801
_exptl_crystal_description needle
_exptl_crystal_F_000 2672
_exptl_crystal_size_max 0.3
_exptl_crystal_size_mid 0.03
_exptl_crystal_size_min 0.02
_refine_diff_density_max 1.750
_refine_diff_density_min -0.904
_refine_diff_density_rms 0.172
_refine_ls_extinction_method none
_refine_ls_goodness_of_fit_ref 1.213
_refine_ls_hydrogen_treatment constr
_refine_ls_matrix_type full
_refine_ls_number_parameters 289
_refine_ls_number_reflns 4385
_refine_ls_number_restraints 0
_refine_ls_restrained_S_all 1.213
_refine_ls_R_factor_all 0.0865
_refine_ls_R_factor_gt 0.0705
_refine_ls_shift/su_max 0.001
_refine_ls_shift/su_mean 0.000
_refine_ls_structure_factor_coef Fsqd
_refine_ls_weighting_details 'w=1/[\s^2^(Fo^2^)+(0.0281P)^2^+82.1868P] where P=(Fo^2^+2Fc^2^)/3'
_refine_ls_weighting_scheme calc
_refine_ls_wR_factor_gt 0.1581
_refine_ls_wR_factor_ref 0.1650
_reflns_Friedel_coverage 0.000
_reflns_number_gt 3503
_reflns_number_total 4385
_reflns_threshold_expression 'I > 2\s(I)'
_cod_data_source_file d3dt03279e2.cif
_cod_data_source_block Cp3tBu-HFIP-RhBr2_monomer
_cod_database_code 7714356
_shelxl_version_number 2014/6
_shelx_space_group_comment
;
The symmetry employed for this shelxl refinement is uniquely defined
by the following loop, which should always be used as a source of
symmetry information in preference to the above space-group names.
They are only intended as comments.
;
_shelx_estimated_absorpt_t_max 0.925
_shelx_estimated_absorpt_t_min 0.384
_olex2_refinement_description
;
1. Fixed Uiso
 At 1.2 times of:
  All C(H) groups
 At 1.5 times of:
  All C(H,H,H) groups
2.a Ternary CH refined with riding coordinates:
 C6(H6), C7(H7)
2.b Aromatic/amide H refined with riding coordinates:
 C2(H2), C4(H4)
2.c Idealised Me refined as rotating group:
 C11(H11A,H11B,H11C), C12(H12A,H12B,H12C), C13(H13A,H13B,H13C), C15(H15B,H15A,
 H15C), C16(H16A,H16B,H16C), C17(H17A,H17B,H17C), C19(H19A,H19B,H19C), C20(H20A,
 H20B,H20C), C21(H21A,H21B,H21C)
;
_olex2_submission_special_instructions 'No special instructions were received'

loop_
_space_group_symop_operation_xyz
'x, y, z'
'-x+1/2, -y, z+1/2'
'-x, y+1/2, -z+1/2'
'x+1/2, -y+1/2, -z'
'-x, -y, -z'
'x-1/2, y, -z-1/2'
'x, -y-1/2, z-1/2'
'-x-1/2, y-1/2, z'

loop_
_atom_site_label
_atom_site_type_symbol
_atom_site_fract_x
_atom_site_fract_y
_atom_site_fract_z
_atom_site_U_iso_or_equiv
_atom_site_adp_type
_atom_site_occupancy
_atom_site_site_symmetry_order
_atom_site_calc_flag
_atom_site_refinement_flags_posn
_atom_site_refinement_flags_adp
_atom_site_refinement_flags_occupancy
_atom_site_disorder_assembly
_atom_site_disorder_group
Rh1 Rh 0.26995(6) 0.54143(5) 0.57763(3) 0.0281(2) Uani 1 1 d . . . . .
Br1 Br 0.25777(9) 0.39186(7) 0.60759(4) 0.0357(3) Uani 1 1 d . . . . .
Br2 Br 0.20567(9) 0.49447(8) 0.50050(4) 0.0364(3) Uani 1 1 d . . . . .
F1 F 0.4359(6) 0.7627(5) 0.7561(2) 0.0521(18) Uani 1 1 d . . . . .
F2 F 0.2947(5) 0.7581(4) 0.7069(2) 0.0428(15) Uani 1 1 d . . . . .
F3 F 0.3865(6) 0.8790(4) 0.7182(2) 0.0454(16) Uani 1 1 d . . . . .
F4 F 0.5855(6) 0.9006(5) 0.6652(3) 0.065(2) Uani 1 1 d . . . . .
F5 F 0.6483(6) 0.8133(5) 0.7186(3) 0.067(2) Uani 1 1 d . . . . .
F6 F 0.6744(5) 0.7825(5) 0.6466(3) 0.056(2) Uani 1 1 d . . . . .
O1 O 0.5015(6) 0.6772(5) 0.6793(3) 0.0335(17) Uani 1 1 d . . . . .
C1 C 0.3852(8) 0.6297(7) 0.6149(3) 0.027(2) Uani 1 1 d . . . . .
C2 C 0.2848(8) 0.6130(7) 0.6422(3) 0.029(2) Uani 1 1 d . . . . .
H2 H 0.2839 0.5877 0.6727 0.035 Uiso 1 1 calc R U . . .
C3 C 0.1837(8) 0.6410(7) 0.6159(4) 0.028(2) Uani 1 1 d . . . . .
C4 C 0.2226(8) 0.6763(7) 0.5726(4) 0.032(2) Uani 1 1 d . . . . .
H4 H 0.1741 0.7006 0.5488 0.038 Uiso 1 1 calc R U . . .
C5 C 0.3473(8) 0.6694(6) 0.5707(4) 0.026(2) Uani 1 1 d . . . . .
C6 C 0.5078(9) 0.6256(7) 0.6365(4) 0.035(3) Uani 1 1 d . . . . .
H6 H 0.5639 0.6544 0.6145 0.042 Uiso 1 1 calc R U . . .
C7 C 0.4821(8) 0.7672(7) 0.6749(4) 0.032(2) Uani 1 1 d . . . . .
H7 H 0.4429 0.7789 0.6441 0.039 Uiso 1 1 calc R U . . .
C8 C 0.3994(10) 0.7926(8) 0.7150(4) 0.038(3) Uani 1 1 d . . . . .
C9 C 0.5989(11) 0.8174(8) 0.6766(5) 0.046(3) Uani 1 1 d . . . . .
C10 C 0.5597(8) 0.5374(8) 0.6519(4) 0.034(2) Uani 1 1 d . . . . .
C11 C 0.6805(9) 0.5557(7) 0.6743(4) 0.043(3) Uani 1 1 d . . . . .
H11A H 0.7295 0.5876 0.6518 0.064 Uiso 1 1 calc R U . . .
H11B H 0.7182 0.5002 0.6824 0.064 Uiso 1 1 calc R U . . .
H11C H 0.6705 0.5909 0.7027 0.064 Uiso 1 1 calc R U . . .
C12 C 0.5784(9) 0.4785(7) 0.6089(4) 0.036(3) Uani 1 1 d . . . . .
H12A H 0.5029 0.4664 0.5940 0.054 Uiso 1 1 calc R U . . .
H12B H 0.6144 0.4235 0.6188 0.054 Uiso 1 1 calc R U . . .
H12C H 0.6296 0.5082 0.5864 0.054 Uiso 1 1 calc R U . . .
C13 C 0.4832(9) 0.4888(7) 0.6885(4) 0.035(2) Uani 1 1 d . . . . .
H13A H 0.4627 0.5289 0.7141 0.052 Uiso 1 1 calc R U . . .
H13B H 0.5268 0.4390 0.7013 0.052 Uiso 1 1 calc R U . . .
H13C H 0.4117 0.4677 0.6733 0.052 Uiso 1 1 calc R U . . .
C14 C 0.0564(8) 0.6356(7) 0.6318(4) 0.029(2) Uani 1 1 d . . . . .
C15 C 0.0454(9) 0.5886(7) 0.6794(4) 0.036(3) Uani 1 1 d . . . . .
H15B H 0.0785 0.5298 0.6768 0.053 Uiso 1 1 calc R U . . .
H15A H -0.0371 0.5845 0.6881 0.053 Uiso 1 1 calc R U . . .
H15C H 0.0878 0.6217 0.7034 0.053 Uiso 1 1 calc R U . . .
C16 C -0.0161(8) 0.5866(7) 0.5949(4) 0.035(3) Uani 1 1 d . . . . .
H16A H -0.0988 0.5891 0.6034 0.053 Uiso 1 1 calc R U . . .
H16B H 0.0092 0.5255 0.5935 0.053 Uiso 1 1 calc R U . . .
H16C H -0.0048 0.6140 0.5641 0.053 Uiso 1 1 calc R U . . .
C17 C 0.0125(9) 0.7302(7) 0.6362(4) 0.033(2) Uani 1 1 d . . . . .
H17A H 0.0594 0.7614 0.6596 0.050 Uiso 1 1 calc R U . . .
H17B H -0.0695 0.7300 0.6460 0.050 Uiso 1 1 calc R U . . .
H17C H 0.0195 0.7595 0.6057 0.050 Uiso 1 1 calc R U . . .
C18 C 0.4211(8) 0.7022(7) 0.5294(4) 0.030(2) Uani 1 1 d . . . . .
C19 C 0.3407(9) 0.7280(7) 0.4887(4) 0.035(2) Uani 1 1 d . . . . .
H19A H 0.2904 0.6785 0.4805 0.052 Uiso 1 1 calc R U . . .
H19B H 0.3881 0.7442 0.4613 0.052 Uiso 1 1 calc R U . . .
H19C H 0.2924 0.7779 0.4981 0.052 Uiso 1 1 calc R U . . .
C20 C 0.4928(9) 0.7827(7) 0.5441(4) 0.034(2) Uani 1 1 d . . . . .
H20A H 0.4402 0.8281 0.5560 0.051 Uiso 1 1 calc R U . . .
H20B H 0.5357 0.8052 0.5169 0.051 Uiso 1 1 calc R U . . .
H20C H 0.5481 0.7661 0.5688 0.051 Uiso 1 1 calc R U . . .
C21 C 0.5053(9) 0.6290(7) 0.5122(4) 0.035(2) Uani 1 1 d . . . . .
H21A H 0.5611 0.6149 0.5372 0.053 Uiso 1 1 calc R U . . .
H21B H 0.5478 0.6494 0.4843 0.053 Uiso 1 1 calc R U . . .
H21C H 0.4602 0.5767 0.5041 0.053 Uiso 1 1 calc R U . . .

loop_
_atom_site_aniso_label
_atom_site_aniso_U_11
_atom_site_aniso_U_22
_atom_site_aniso_U_33
_atom_site_aniso_U_23
_atom_site_aniso_U_13
_atom_site_aniso_U_12
Rh1 0.0204(4) 0.0306(4) 0.0332(4) -0.0002(4) 0.0006(3) -0.0005(3)
Br1 0.0305(5) 0.0316(6) 0.0451(6) 0.0014(5) -0.0031(5) -0.0017(4)
Br2 0.0325(5) 0.0409(6) 0.0359(6) -0.0042(5) -0.0015(4) -0.0037(5)
F1 0.068(5) 0.053(5) 0.035(4) -0.001(3) -0.009(3) 0.010(4)
F2 0.035(3) 0.047(4) 0.046(4) -0.004(3) 0.005(3) 0.003(3)
F3 0.053(4) 0.032(4) 0.050(4) -0.005(3) -0.006(3) 0.006(3)
F4 0.040(4) 0.037(4) 0.118(7) 0.002(4) -0.007(4) -0.008(3)
F5 0.041(4) 0.076(6) 0.083(6) -0.008(5) -0.032(4) -0.011(4)
F6 0.023(3) 0.063(5) 0.081(5) -0.005(4) -0.002(3) -0.005(3)
O1 0.025(4) 0.032(4) 0.044(4) 0.000(3) -0.008(3) 0.003(3)
C1 0.020(5) 0.035(6) 0.027(5) -0.002(4) -0.001(4) 0.003(4)
C2 0.020(5) 0.041(6) 0.026(5) -0.001(4) 0.001(4) 0.002(4)
C3 0.025(5) 0.021(5) 0.038(6) -0.009(4) -0.002(4) 0.004(4)
C4 0.012(4) 0.048(7) 0.035(6) -0.005(5) 0.001(4) 0.006(4)
C5 0.023(5) 0.017(5) 0.039(6) -0.002(4) -0.001(4) 0.003(4)
C6 0.023(5) 0.043(7) 0.039(6) -0.003(5) -0.007(4) 0.001(5)
C7 0.024(5) 0.028(6) 0.044(6) -0.002(5) -0.007(5) -0.003(4)
C8 0.039(6) 0.038(7) 0.039(6) -0.006(5) -0.004(5) 0.000(5)
C9 0.043(7) 0.032(7) 0.061(8) -0.004(6) -0.013(6) -0.006(5)
C10 0.024(5) 0.038(6) 0.039(6) 0.001(5) -0.003(4) -0.008(5)
C11 0.031(6) 0.035(7) 0.062(8) -0.001(6) -0.007(5) 0.004(5)
C12 0.026(5) 0.033(7) 0.049(7) 0.006(5) 0.000(5) 0.005(4)
C13 0.027(5) 0.030(6) 0.047(6) 0.002(5) -0.005(5) 0.004(4)
C14 0.022(5) 0.030(6) 0.034(6) 0.003(5) 0.004(4) -0.002(4)
C15 0.026(5) 0.036(7) 0.045(6) 0.000(5) 0.002(5) 0.000(5)
C16 0.022(5) 0.041(7) 0.042(6) -0.003(5) -0.004(4) -0.002(5)
C17 0.027(5) 0.039(7) 0.034(6) 0.001(5) 0.003(4) 0.001(5)
C18 0.019(5) 0.031(6) 0.038(6) 0.001(5) 0.005(4) 0.000(4)
C19 0.027(5) 0.039(7) 0.038(6) 0.000(5) 0.006(4) -0.003(5)
C20 0.028(5) 0.029(6) 0.046(6) 0.007(5) 0.004(5) 0.001(4)
C21 0.030(5) 0.034(6) 0.041(6) 0.000(5) 0.004(5) -0.006(5)

loop_
_atom_type_symbol
_atom_type_description
_atom_type_scat_dispersion_real
_atom_type_scat_dispersion_imag
_atom_type_scat_source
C C 0.0033 0.0016 'International Tables Vol C Tables 4.2.6.8 and 6.1.1.4'
H H 0.0000 0.0000 'International Tables Vol C Tables 4.2.6.8 and 6.1.1.4'
Br Br -0.2901 2.4595 'International Tables Vol C Tables 4.2.6.8 and 6.1.1.4'
F F 0.0171 0.0103 'International Tables Vol C Tables 4.2.6.8 and 6.1.1.4'
O O 0.0106 0.0060 'International Tables Vol C Tables 4.2.6.8 and 6.1.1.4'
Rh Rh -1.1178 0.9187 'International Tables Vol C Tables 4.2.6.8 and 6.1.1.4'

loop_
_geom_angle_atom_site_label_1
_geom_angle_atom_site_label_2
_geom_angle_atom_site_label_3
_geom_angle
_geom_angle_site_symmetry_1
_geom_angle_site_symmetry_3
_geom_angle_publ_flag
Br2 Rh1 Br1 91.20(5) . . ?
C1 Rh1 Br1 116.6(3) . . ?
C1 Rh1 Br2 144.4(3) . . ?
C2 Rh1 Br1 100.6(3) . . ?
C2 Rh1 Br2 161.9(3) . . ?
C2 Rh1 C1 38.2(3) . . ?
C2 Rh1 C5 65.4(4) . . ?
C3 Rh1 Br1 117.8(3) . . ?
C3 Rh1 Br2 122.5(3) . . ?
C3 Rh1 C1 65.4(4) . . ?
C3 Rh1 C2 39.6(4) . . ?
C3 Rh1 C4 38.9(4) . . ?
C3 Rh1 C5 65.6(4) . . ?
C4 Rh1 Br1 155.7(3) . . ?
C4 Rh1 Br2 98.5(3) . . ?
C4 Rh1 C1 65.5(4) . . ?
C4 Rh1 C2 65.5(4) . . ?
C4 Rh1 C5 39.0(3) . . ?
C5 Rh1 Br1 154.7(3) . . ?
C5 Rh1 Br2 108.1(3) . . ?
C5 Rh1 C1 39.5(4) . . ?
C7 O1 C6 117.8(8) . . ?
C2 C1 Rh1 70.2(6) . . ?
C2 C1 C5 107.9(8) . . ?
C2 C1 C6 121.0(9) . . ?
C5 C1 Rh1 70.0(5) . . ?
C5 C1 C6 129.4(9) . . ?
C6 C1 Rh1 136.7(7) . . ?
Rh1 C2 H2 125.0 . . ?
C1 C2 Rh1 71.6(6) . . ?
C1 C2 H2 125.9 . . ?
C1 C2 C3 108.2(9) . . ?
C3 C2 Rh1 69.1(5) . . ?
C3 C2 H2 125.9 . . ?
C2 C3 Rh1 71.3(6) . . ?
C2 C3 C14 126.5(9) . . ?
C4 C3 Rh1 71.4(6) . . ?
C4 C3 C2 108.2(8) . . ?
C4 C3 C14 125.3(9) . . ?
C14 C3 Rh1 124.0(7) . . ?
Rh1 C4 H4 124.9 . . ?
C3 C4 Rh1 69.7(6) . . ?
C3 C4 H4 125.7 . . ?
C3 C4 C5 108.6(9) . . ?
C5 C4 Rh1 71.2(6) . . ?
C5 C4 H4 125.7 . . ?
C1 C5 Rh1 70.5(6) . . ?
C1 C5 C18 129.2(8) . . ?
C4 C5 Rh1 69.8(6) . . ?
C4 C5 C1 107.1(9) . . ?
C4 C5 C18 123.7(9) . . ?
C18 C5 Rh1 126.4(7) . . ?
O1 C6 C1 105.6(8) . . ?
O1 C6 H6 108.5 . . ?
O1 C6 C10 104.9(8) . . ?
C1 C6 H6 108.5 . . ?
C1 C6 C10 120.3(9) . . ?
C10 C6 H6 108.5 . . ?
O1 C7 H7 109.1 . . ?
O1 C7 C8 106.3(9) . . ?
O1 C7 C9 110.5(8) . . ?
C8 C7 H7 109.1 . . ?
C8 C7 C9 112.7(9) . . ?
C9 C7 H7 109.1 . . ?
F1 C8 F2 107.4(9) . . ?
F1 C8 F3 108.5(9) . . ?
F1 C8 C7 112.0(9) . . ?
F2 C8 F3 107.8(9) . . ?
F2 C8 C7 109.2(9) . . ?
F3 C8 C7 111.8(9) . . ?
F4 C9 F5 108.4(10) . . ?
F4 C9 F6 107.8(11) . . ?
F4 C9 C7 111.8(10) . . ?
F5 C9 F6 106.4(10) . . ?
F5 C9 C7 112.0(11) . . ?
F6 C9 C7 110.2(9) . . ?
C6 C10 C11 107.7(9) . . ?
C6 C10 C13 113.2(9) . . ?
C11 C10 C13 108.4(9) . . ?
C12 C10 C6 110.0(9) . . ?
C12 C10 C11 108.0(9) . . ?
C12 C10 C13 109.4(9) . . ?
C10 C11 H11A 109.5 . . ?
C10 C11 H11B 109.5 . . ?
C10 C11 H11C 109.5 . . ?
H11A C11 H11B 109.5 . . ?
H11A C11 H11C 109.5 . . ?
H11B C11 H11C 109.5 . . ?
C10 C12 H12A 109.5 . . ?
C10 C12 H12B 109.5 . . ?
C10 C12 H12C 109.5 . . ?
H12A C12 H12B 109.5 . . ?
H12A C12 H12C 109.5 . . ?
H12B C12 H12C 109.5 . . ?
C10 C13 H13A 109.5 . . ?
C10 C13 H13B 109.5 . . ?
C10 C13 H13C 109.5 . . ?
H13A C13 H13B 109.5 . . ?
H13A C13 H13C 109.5 . . ?
H13B C13 H13C 109.5 . . ?
C3 C14 C15 111.4(8) . . ?
C3 C14 C16 109.8(8) . . ?
C3 C14 C17 106.5(8) . . ?
C15 C14 C17 110.0(8) . . ?
C16 C14 C15 109.3(8) . . ?
C16 C14 C17 109.7(8) . . ?
C14 C15 H15B 109.5 . . ?
C14 C15 H15A 109.5 . . ?
C14 C15 H15C 109.5 . . ?
H15B C15 H15A 109.5 . . ?
H15B C15 H15C 109.5 . . ?
H15A C15 H15C 109.5 . . ?
C14 C16 H16A 109.5 . . ?
C14 C16 H16B 109.5 . . ?
C14 C16 H16C 109.5 . . ?
H16A C16 H16B 109.5 . . ?
H16A C16 H16C 109.5 . . ?
H16B C16 H16C 109.5 . . ?
C14 C17 H17A 109.5 . . ?
C14 C17 H17B 109.5 . . ?
C14 C17 H17C 109.5 . . ?
H17A C17 H17B 109.5 . . ?
H17A C17 H17C 109.5 . . ?
H17B C17 H17C 109.5 . . ?
C5 C18 C19 109.5(8) . . ?
C5 C18 C20 110.3(8) . . ?
C5 C18 C21 110.4(8) . . ?
C19 C18 C20 108.7(9) . . ?
C19 C18 C21 108.7(8) . . ?
C20 C18 C21 109.3(8) . . ?
C18 C19 H19A 109.5 . . ?
C18 C19 H19B 109.5 . . ?
C18 C19 H19C 109.5 . . ?
H19A C19 H19B 109.5 . . ?
H19A C19 H19C 109.5 . . ?
H19B C19 H19C 109.5 . . ?
C18 C20 H20A 109.5 . . ?
C18 C20 H20B 109.5 . . ?
C18 C20 H20C 109.5 . . ?
H20A C20 H20B 109.5 . . ?
H20A C20 H20C 109.5 . . ?
H20B C20 H20C 109.5 . . ?
C18 C21 H21A 109.5 . . ?
C18 C21 H21B 109.5 . . ?
C18 C21 H21C 109.5 . . ?
H21A C21 H21B 109.5 . . ?
H21A C21 H21C 109.5 . . ?
H21B C21 H21C 109.5 . . ?

loop_
_geom_bond_atom_site_label_1
_geom_bond_atom_site_label_2
_geom_bond_distance
_geom_bond_site_symmetry_2
_geom_bond_publ_flag
Rh1 Br1 2.4462(14) . ?
Rh1 Br2 2.4241(13) . ?
Rh1 C1 2.166(10) . ?
Rh1 C2 2.147(10) . ?
Rh1 C3 2.117(10) . ?
Rh1 C4 2.139(11) . ?
Rh1 C5 2.158(10) . ?
F1 C8 1.325(13) . ?
F2 C8 1.330(13) . ?
F3 C8 1.333(13) . ?
F4 C9 1.323(13) . ?
F5 C9 1.325(14) . ?
F6 C9 1.325(14) . ?
O1 C6 1.452(13) . ?
O1 C7 1.400(12) . ?
C1 C2 1.413(13) . ?
C1 C5 1.462(14) . ?
C1 C6 1.536(13) . ?
C2 H2 0.9500 . ?
C2 C3 1.444(13) . ?
C3 C4 1.418(14) . ?
C3 C14 1.529(13) . ?
C4 H4 0.9500 . ?
C4 C5 1.434(13) . ?
C5 C18 1.531(14) . ?
C6 H6 1.0000 . ?
C6 C10 1.538(15) . ?
C7 H7 1.0000 . ?
C7 C8 1.534(15) . ?
C7 C9 1.543(15) . ?
C10 C11 1.549(14) . ?
C10 C12 1.536(15) . ?
C10 C13 1.551(14) . ?
C11 H11A 0.9800 . ?
C11 H11B 0.9800 . ?
C11 H11C 0.9800 . ?
C12 H12A 0.9800 . ?
C12 H12B 0.9800 . ?
C12 H12C 0.9800 . ?
C13 H13A 0.9800 . ?
C13 H13B 0.9800 . ?
C13 H13C 0.9800 . ?
C14 C15 1.536(14) . ?
C14 C16 1.535(14) . ?
C14 C17 1.538(14) . ?
C15 H15B 0.9800 . ?
C15 H15A 0.9800 . ?
C15 H15C 0.9800 . ?
C16 H16A 0.9800 . ?
C16 H16B 0.9800 . ?
C16 H16C 0.9800 . ?
C17 H17A 0.9800 . ?
C17 H17B 0.9800 . ?
C17 H17C 0.9800 . ?
C18 C19 1.532(14) . ?
C18 C20 1.540(14) . ?
C18 C21 1.557(14) . ?
C19 H19A 0.9800 . ?
C19 H19B 0.9800 . ?
C19 H19C 0.9800 . ?
C20 H20A 0.9800 . ?
C20 H20B 0.9800 . ?
C20 H20C 0.9800 . ?
C21 H21A 0.9800 . ?
C21 H21B 0.9800 . ?
C21 H21C 0.9800 . ?

loop_
_geom_torsion_atom_site_label_1
_geom_torsion_atom_site_label_2
_geom_torsion_atom_site_label_3
_geom_torsion_atom_site_label_4
_geom_torsion
_geom_torsion_site_symmetry_1
_geom_torsion_site_symmetry_2
_geom_torsion_site_symmetry_3
_geom_torsion_site_symmetry_4
_geom_torsion_publ_flag
Rh1 C1 C2 C3 -59.6(7) . . . . ?
Rh1 C1 C5 C4 60.5(7) . . . . ?
Rh1 C1 C5 C18 -121.6(10) . . . . ?
Rh1 C1 C6 O1 -142.4(8) . . . . ?
Rh1 C1 C6 C10 -24.2(16) . . . . ?
Rh1 C2 C3 C4 -62.2(7) . . . . ?
Rh1 C2 C3 C14 118.9(10) . . . . ?
Rh1 C3 C4 C5 -60.9(7) . . . . ?
Rh1 C3 C14 C15 86.4(10) . . . . ?
Rh1 C3 C14 C16 -34.9(12) . . . . ?
Rh1 C3 C14 C17 -153.6(7) . . . . ?
Rh1 C4 C5 C1 -61.0(7) . . . . ?
Rh1 C4 C5 C18 121.0(9) . . . . ?
Rh1 C5 C18 C19 79.3(10) . . . . ?
Rh1 C5 C18 C20 -161.2(7) . . . . ?
Rh1 C5 C18 C21 -40.3(11) . . . . ?
O1 C6 C10 C11 -58.9(10) . . . . ?
O1 C6 C10 C12 -176.3(8) . . . . ?
O1 C6 C10 C13 61.0(10) . . . . ?
O1 C7 C8 F1 49.8(11) . . . . ?
O1 C7 C8 F2 -69.0(11) . . . . ?
O1 C7 C8 F3 171.8(8) . . . . ?
O1 C7 C9 F4 170.1(10) . . . . ?
O1 C7 C9 F5 -68.0(13) . . . . ?
O1 C7 C9 F6 50.3(13) . . . . ?
C1 C2 C3 Rh1 61.2(7) . . . . ?
C1 C2 C3 C4 -1.0(12) . . . . ?
C1 C2 C3 C14 -179.9(10) . . . . ?
C1 C5 C18 C19 173.1(10) . . . . ?
C1 C5 C18 C20 -67.3(13) . . . . ?
C1 C5 C18 C21 53.6(14) . . . . ?
C1 C6 C10 C11 -177.4(9) . . . . ?
C1 C6 C10 C12 65.2(12) . . . . ?
C1 C6 C10 C13 -57.6(13) . . . . ?
C2 C1 C5 Rh1 -60.1(7) . . . . ?
C2 C1 C5 C4 0.4(12) . . . . ?
C2 C1 C5 C18 178.2(10) . . . . ?
C2 C1 C6 O1 -48.9(13) . . . . ?
C2 C1 C6 C10 69.3(14) . . . . ?
C2 C3 C4 Rh1 62.2(7) . . . . ?
C2 C3 C4 C5 1.3(12) . . . . ?
C2 C3 C14 C15 -4.6(14) . . . . ?
C2 C3 C14 C16 -125.9(11) . . . . ?
C2 C3 C14 C17 115.4(11) . . . . ?
C3 C4 C5 Rh1 60.0(7) . . . . ?
C3 C4 C5 C1 -1.0(12) . . . . ?
C3 C4 C5 C18 -179.0(9) . . . . ?
C4 C3 C14 C15 176.7(10) . . . . ?
C4 C3 C14 C16 55.4(13) . . . . ?
C4 C3 C14 C17 -63.3(13) . . . . ?
C4 C5 C18 C19 -9.4(14) . . . . ?
C4 C5 C18 C20 110.2(11) . . . . ?
C4 C5 C18 C21 -128.9(10) . . . . ?
C5 C1 C2 Rh1 60.0(7) . . . . ?
C5 C1 C2 C3 0.4(12) . . . . ?
C5 C1 C6 O1 114.6(11) . . . . ?
C5 C1 C6 C10 -127.2(12) . . . . ?
C6 O1 C7 C8 141.2(8) . . . . ?
C6 O1 C7 C9 -96.3(10) . . . . ?
C6 C1 C2 Rh1 -133.4(10) . . . . ?
C6 C1 C2 C3 167.0(9) . . . . ?
C6 C1 C5 Rh1 134.7(11) . . . . ?
C6 C1 C5 C4 -164.8(10) . . . . ?
C6 C1 C5 C18 13.1(17) . . . . ?
C7 O1 C6 C1 -65.9(11) . . . . ?
C7 O1 C6 C10 166.0(8) . . . . ?
C8 C7 C9 F4 -71.1(13) . . . . ?
C8 C7 C9 F5 50.8(13) . . . . ?
C8 C7 C9 F6 169.1(9) . . . . ?
C9 C7 C8 F1 -71.3(12) . . . . ?
C9 C7 C8 F2 169.8(9) . . . . ?
C9 C7 C8 F3 50.7(12) . . . . ?
C14 C3 C4 Rh1 -118.9(10) . . . . ?
C14 C3 C4 C5 -179.9(9) . . . . ?
